data_7153173
loop_
_publ_author_name
'Fenlon, Thomas W.'
'Jones, Michael W.'
'Adlington, Robert M.'
'Lee, Victor'

_publ_section_title
;
 Synthesis of rac-Lindenene via a thermally induced cyclopropanation
 reaction.
;
_journal_issue 46
_journal_name_full 'Organic &amp; biomolecular chemistry'
_journal_page_first 8026
_journal_page_last 8029
_journal_paper_doi 10.1039/c3ob41716f
_journal_volume 11
_journal_year 2013
_chemical_formula_moiety 'C13 H18 O3'
_chemical_formula_sum 'C13 H18 O3'
_chemical_formula_weight 222.28
_chemical_melting_point ?
_space_group_IT_number 2
_symmetry_cell_setting triclinic
_symmetry_space_group_name_Hall '-P 1'
_symmetry_space_group_name_H-M 'P -1'
_atom_sites_solution_hydrogens geom
_atom_sites_solution_primary direct
_audit_creation_date 09-08-24
_audit_creation_method CRYSTALS_ver_12.86
_cell_angle_alpha 88.1107(17)
_cell_angle_beta 79.4709(16)
_cell_angle_gamma 80.956(2)
_cell_formula_units_Z 2
_cell_length_a 6.8219(2)
_cell_length_b 9.1724(4)
_cell_length_c 9.3248(4)
_cell_measurement_reflns_used 2284
_cell_measurement_temperature 150
_cell_measurement_theta_max 27
_cell_measurement_theta_min 5
_cell_volume 566.52(4)
_computing_cell_refinement 'DENZO/SCALEPACK (Otwinowski & Minor, 1997)'
_computing_data_collection 'COLLECT (Nonius, 1997-2001).'
_computing_data_reduction 'DENZO/SCALEPACK (Otwinowski & Minor, 1997)'
_computing_molecular_graphics 'CAMERON (Watkin et al., 1996)'
_computing_publication_material 'CRYSTALS (Betteridge et al., 2003)'
_computing_structure_refinement 'CRYSTALS (Betteridge et al., 2003)'
_computing_structure_solution 'SIR92 (Altomare et al., 1994)'
_diffrn_ambient_temperature 150
_diffrn_measured_fraction_theta_full 0.970
_diffrn_measured_fraction_theta_max 0.944
_diffrn_measurement_device 'Nonius KappaCCD'
_diffrn_measurement_device_type Area
_diffrn_measurement_method \w
_diffrn_radiation_monochromator graphite
_diffrn_radiation_type 'Mo K\a'
_diffrn_radiation_wavelength 0.71073
_diffrn_reflns_av_R_equivalents 0.036
_diffrn_reflns_limit_h_max 8
_diffrn_reflns_limit_h_min -8
_diffrn_reflns_limit_k_max 11
_diffrn_reflns_limit_k_min -11
_diffrn_reflns_limit_l_max 11
_diffrn_reflns_limit_l_min -11
_diffrn_reflns_number 8424
_diffrn_reflns_theta_full 25.238
_diffrn_reflns_theta_max 27.433
_diffrn_reflns_theta_min 5.213
_diffrn_standards_number 0
_exptl_absorpt_coefficient_mu 0.091
_exptl_absorpt_correction_T_max 0.98
_exptl_absorpt_correction_T_min 0.98
_exptl_absorpt_correction_type multi-scan
_exptl_absorpt_process_details 'DENZO/SCALEPACK (Otwinowski & Minor, 1997)'
_exptl_crystal_colour colourless
_exptl_crystal_density_diffrn 1.303
_exptl_crystal_density_method 'not measured'
_exptl_crystal_description block
_exptl_crystal_F_000 240
_exptl_crystal_size_max 0.20
_exptl_crystal_size_mid 0.20
_exptl_crystal_size_min 0.20
_refine_diff_density_max 0.32
_refine_diff_density_min -0.32
_refine_ls_extinction_method None
_refine_ls_goodness_of_fit_ref 1.0019
_refine_ls_hydrogen_treatment constr
_refine_ls_matrix_type full
_refine_ls_number_parameters 173
_refine_ls_number_reflns 2444
_refine_ls_number_restraints 90
_refine_ls_R_factor_all 0.0750
_refine_ls_R_factor_gt 0.0590
_refine_ls_shift/su_max 0.001697
_refine_ls_structure_factor_coef Fsqd
_refine_ls_weighting_details
;
 Method, part 1, Chebychev polynomial, (Watkin, 1994, Prince, 1982) 
 [weight] = 1.0/[A~0~*T~0~(x)+A~1~*T~1~(x) ... +A~n-1~]*T~n-1~(x)] 
 where A~i~ are the Chebychev coefficients listed below and x= Fcalc/Fmax 
 Method = Robust Weighting (Prince, 1982) 
 W = [weight] * [1-(deltaF/6*sigmaF)^2^]^2^ 
 A~i~ are: 
 18.1 23.3 6.85 
;
_refine_ls_weighting_scheme calc
_refine_ls_wR_factor_all 0.1182
_refine_ls_wR_factor_gt 0.1057
_refine_ls_wR_factor_ref 0.1182
_reflns_limit_h_max 8
_reflns_limit_h_min -8
_reflns_limit_k_max 11
_reflns_limit_k_min -11
_reflns_limit_l_max 11
_reflns_limit_l_min 0
_reflns_number_gt 1880
_reflns_number_total 2444
_reflns_threshold_expression I>2.0\s(I)
_oxford_diffrn_Wilson_B_factor 2.86
_oxford_diffrn_Wilson_scale 0.42
_oxford_refine_ls_r_factor_ref 0.0750
_oxford_refine_ls_scale 1.514(9)
_oxford_reflns_number_all 2444
_oxford_reflns_threshold_expression_ref I>-3.0\s(I)
_oxford_structure_analysis_title CYPRO
_cod_data_source_file c3ob41716f.txt
_cod_data_source_block 14
_cod_depositor_comments
;
The following automatic conversions were performed:

'_chemical_melting_point' value 'not measured' was changed to '?' -
the value is undefined or not given.

'_symmetry_cell_setting' value
'Triclinic' changed to 'triclinic' according to
/home/saulius/struct/CIF-dictionaries/cif_core.dic dictionary named
'cif_core.dic' version 2.4.2 from 2011-04-26.

Automatic conversion script
Id: cif_fix_values 1891 2012-01-12 08:04:46Z andrius 
;
_cod_original_sg_symbol_Hall '-P 1 '
_cod_original_sg_symbol_H-M 'P -1 '
_cod_database_code 7153173

loop_
_symmetry_equiv_pos_as_xyz
x,y,z
-x,-y,-z

loop_
_atom_site_label
_atom_site_type_symbol
_atom_site_fract_x
_atom_site_fract_y
_atom_site_fract_z
_atom_site_U_iso_or_equiv
_atom_site_occupancy
_atom_site_adp_type
_atom_site_refinement_flags_posn
_atom_site_refinement_flags_occupancy
_atom_site_disorder_assembly
_atom_site_disorder_group
O1 O 1.5986(2) 0.8267(2) -0.09216(19) 0.0389 1.0000 Uani . . . .
C2 C 1.4213(3) 0.8131(2) -0.0699(2) 0.0285 1.0000 Uani . . . .
C3 C 1.2749(3) 0.8283(2) 0.0733(2) 0.0252 1.0000 Uani . . . .
C4 C 1.1254(3) 0.7216(2) 0.0613(2) 0.0241 1.0000 Uani . . . .
C5 C 1.2048(3) 0.5633(2) 0.1038(3) 0.0305 1.0000 Uani . . . .
C6 C 1.1089(3) 0.7354(3) -0.1026(2) 0.0286 1.0000 Uani . . . .
C7 C 1.2975(3) 0.7915(3) -0.1832(2) 0.0315 1.0000 Uani . . . .
C8 C 1.2609(4) 0.6372(3) -0.2085(3) 0.0355 1.0000 Uani . . . .
C9 C 0.9277(3) 0.7793(2) 0.1637(2) 0.0266 1.0000 Uani . . . .
C10 C 0.9568(3) 0.8070(2) 0.31891(19) 0.0288 1.0000 Uani D . . .
O14 O 0.7764(2) 0.89779(15) 0.39242(17) 0.0350 1.0000 Uani D . . .
C15 C 1.1354(4) 0.8857(3) 0.3284(3) 0.0347 1.0000 Uani . . . .
C16 C 1.3317(3) 0.8279(3) 0.2225(2) 0.0314 1.0000 Uani . . . .
O110 O 0.9721(5) 0.6712(3) 0.3987(3) 0.0393 0.781(7) Uani D P 1 1
C120 C 0.8479(5) 0.6966(3) 0.5375(3) 0.0419 0.781(7) Uani D P 1 1
C130 C 0.6767(4) 0.8127(4) 0.5058(4) 0.0360 0.781(7) Uani D P 1 1
O111 O 0.9708(12) 0.671(1) 0.3977(10) 0.0342 0.219(7) Uani D P 1 2
C121 C 0.7757(14) 0.6588(8) 0.4775(11) 0.0391 0.219(7) Uani D P 1 2
C131 C 0.6875(15) 0.8176(9) 0.5170(9) 0.0360 0.219(7) Uani D P 1 2
H31 H 1.1963 0.9294 0.0619 0.0339 1.0000 Uiso R . . .
H53 H 1.1204 0.4962 0.0729 0.0507 1.0000 Uiso R . . .
H51 H 1.1961 0.5587 0.2107 0.0505 1.0000 Uiso R . . .
H52 H 1.3467 0.5360 0.0547 0.0501 1.0000 Uiso R . . .
H61 H 0.9743 0.7728 -0.1283 0.0355 1.0000 Uiso R . . .
H71 H 1.2909 0.8660 -0.2622 0.0394 1.0000 Uiso R . . .
H82 H 1.3515 0.5548 -0.1694 0.0455 1.0000 Uiso R . . .
H81 H 1.2255 0.6145 -0.3027 0.0454 1.0000 Uiso R . . .
H92 H 0.8708 0.8742 0.1244 0.0343 1.0000 Uiso R . . .
H91 H 0.8306 0.7082 0.1693 0.0345 1.0000 Uiso R . . .
H151 H 1.1581 0.8755 0.4310 0.0450 1.0000 Uiso R . . .
H152 H 1.0952 0.9920 0.3045 0.0446 1.0000 Uiso R . . .
H162 H 1.4361 0.8924 0.2229 0.0411 1.0000 Uiso R . . .
H161 H 1.3879 0.7263 0.2509 0.0414 1.0000 Uiso R . . .
H1202 H 0.9275 0.7358 0.6020 0.0489 0.781(7) Uiso R P 1 1
H1201 H 0.8029 0.6057 0.5796 0.0495 0.781(7) Uiso R P 1 1
H1301 H 0.6191 0.8771 0.5923 0.0457 0.781(7) Uiso R P 1 1
H1302 H 0.5712 0.7651 0.4710 0.0465 0.781(7) Uiso R P 1 1
H1211 H 0.7796 0.5974 0.5643 0.0511 0.219(7) Uiso R P 1 2
H1212 H 0.7060 0.6144 0.4116 0.0510 0.219(7) Uiso R P 1 2
H1311 H 0.7171 0.8506 0.6079 0.0450 0.219(7) Uiso R P 1 2
H1312 H 0.5407 0.8281 0.5227 0.0452 0.219(7) Uiso R P 1 2

loop_
_atom_site_aniso_label
_atom_site_aniso_U_11
_atom_site_aniso_U_22
_atom_site_aniso_U_33
_atom_site_aniso_U_23
_atom_site_aniso_U_13
_atom_site_aniso_U_12
O1 0.0236(8) 0.0459(10) 0.0460(10) 0.0038(8) -0.0002(7) -0.0092(7)
C2 0.0243(10) 0.0282(11) 0.0309(11) 0.0038(9) 0.0005(9) -0.0049(8)
C3 0.0212(9) 0.0266(10) 0.0276(11) 0.0027(8) -0.0028(8) -0.0059(8)
C4 0.0215(9) 0.0271(10) 0.0234(10) 0.0019(8) -0.0024(8) -0.0050(8)
C5 0.0271(11) 0.0267(11) 0.0362(12) 0.0033(9) -0.0037(9) -0.0025(8)
C6 0.0223(10) 0.0372(12) 0.0254(11) 0.0024(9) -0.0042(8) -0.0024(9)
C7 0.0257(11) 0.0380(12) 0.0283(11) 0.0053(9) 0.0002(9) -0.0042(9)
C8 0.0323(12) 0.0422(13) 0.0309(12) -0.0045(10) -0.0040(10) -0.0033(10)
C9 0.0210(10) 0.0283(11) 0.0290(11) 0.0032(8) -0.0025(8) -0.0023(8)
C10 0.0284(11) 0.0293(11) 0.0259(10) 0.0041(8) -0.0019(8) 0.0002(8)
O14 0.0333(9) 0.0352(9) 0.0289(8) 0.0052(7) 0.0069(7) 0.0022(7)
C15 0.0348(12) 0.0394(13) 0.0294(12) -0.0031(10) -0.0041(9) -0.0056(10)
C16 0.0268(11) 0.0379(12) 0.0309(12) 0.0004(9) -0.0067(9) -0.0080(9)
O110 0.045(2) 0.035(2) 0.031(2) 0.0125(19) 0.002(2) 0.002(2)
C120 0.045(2) 0.048(2) 0.0274(16) 0.0107(14) 0.0011(14) -0.0016(15)
C130 0.035(2) 0.047(2) 0.0242(19) 0.0074(17) -0.0015(17) -0.0077(19)
O111 0.033(7) 0.033(6) 0.032(7) 0.005(6) 0.004(6) -0.004(7)
C121 0.038(5) 0.039(5) 0.034(5) 0.006(4) 0.009(4) -0.005(4)
C131 0.033(6) 0.040(6) 0.032(6) 0.002(5) 0.004(5) -0.009(6)

loop_
_atom_type_symbol
_atom_type_scat_dispersion_real
_atom_type_scat_dispersion_imag
_atom_type_scat_Cromer_Mann_a1
_atom_type_scat_Cromer_Mann_b1
_atom_type_scat_Cromer_Mann_a2
_atom_type_scat_Cromer_Mann_b2
_atom_type_scat_Cromer_Mann_a3
_atom_type_scat_Cromer_Mann_b3
_atom_type_scat_Cromer_Mann_a4
_atom_type_scat_Cromer_Mann_b4
_atom_type_scat_Cromer_Mann_c
_atom_type_scat_source
C 0.0033 0.0016 2.3100 20.8439 1.0200 10.2075 1.5886 0.5687 0.8650 51.6512 0.2156 'International Tables Vol C 4.2.6.8 and 6.1.1.4'
H 0.0000 0.0000 0.4930 10.5109 0.3229 26.1257 0.1402 3.1424 0.0408 57.7998 0.0030 'International Tables Vol C 4.2.6.8 and 6.1.1.4'
O 0.0106 0.0060 3.0485 13.2771 2.2868 5.7011 1.5463 0.3239 0.8670 32.9089 0.2508 'International Tables Vol C 4.2.6.8 and 6.1.1.4'

loop_
_geom_angle_atom_site_label_1
_geom_angle_atom_site_label_2
_geom_angle_atom_site_label_3
_geom_angle
_geom_angle_publ_flag
O1 C2 C3 127.8(2) yes
O1 C2 C7 126.5(2) yes
C3 C2 C7 105.53(17) yes
C2 C3 C4 104.76(17) yes
C2 C3 C16 125.52(18) yes
C4 C3 C16 113.25(17) yes
C2 C3 H31 101.1 no
C4 C3 H31 104.3 no
C16 C3 H31 105.3 no
C3 C4 C5 111.89(17) yes
C3 C4 C6 101.96(16) yes
C5 C4 C6 112.18(18) yes
C3 C4 C9 107.01(17) yes
C5 C4 C9 110.12(17) yes
C6 C4 C9 113.35(17) yes
C4 C5 H53 108.5 no
C4 C5 H51 108.4 no
H53 C5 H51 110.3 no
C4 C5 H52 109.5 no
H53 C5 H52 109.9 no
H51 C5 H52 110.0 no
C4 C6 C7 107.57(17) yes
C4 C6 C8 117.85(19) yes
C7 C6 C8 59.89(15) yes
C4 C6 H61 118.2 no
C7 C6 H61 120.6 no
C8 C6 H61 118.8 no
C6 C7 C2 106.48(18) yes
C6 C7 C8 59.39(15) yes
C2 C7 C8 118.2(2) yes
C6 C7 H71 121.4 no
C2 C7 H71 117.8 no
C8 C7 H71 119.4 no
C7 C8 C6 60.71(15) yes
C7 C8 H82 116.1 no
C6 C8 H82 118.7 no
C7 C8 H81 118.7 no
C6 C8 H81 118.8 no
H82 C8 H81 113.8 no
C4 C9 C10 113.16(17) yes
C4 C9 H92 107.8 no
C10 C9 H92 107.4 no
C4 C9 H91 110.5 no
C10 C9 H91 108.1 no
H92 C9 H91 109.8 no
C9 C10 O14 107.95(17) yes
C9 C10 C15 114.91(15) yes
O14 C10 C15 107.59(17) yes
C9 C10 O110 110.0(2) yes
O14 C10 O110 105.83(8) yes
C15 C10 O110 110.2(3) yes
C9 C10 O14 107.95(17) yes
C9 C10 C15 114.91(15) yes
O14 C10 C15 107.59(17) yes
C9 C10 O111 109.4(6) yes
O14 C10 O111 105.82(9) yes
C15 C10 O111 110.7(5) yes
C10 O14 C130 108.74(8) yes
C10 O14 C131 108.79(10) yes
C10 C15 C16 114.83(18) yes
C10 C15 H151 106.9 no
C16 C15 H151 110.1 no
C10 C15 H152 107.1 no
C16 C15 H152 107.7 no
H151 C15 H152 110.1 no
C15 C16 C3 105.92(18) yes
C15 C16 H162 111.2 no
C3 C16 H162 110.3 no
C15 C16 H161 110.6 no
C3 C16 H161 110.9 no
H162 C16 H161 108.0 no
C10 O110 C120 107.72(9) yes
O110 C120 C130 103.00(9) yes
O110 C120 H1202 107.8 no
C130 C120 H1202 111.3 no
O110 C120 H1201 111.5 no
C130 C120 H1201 113.4 no
H1202 C120 H1201 109.6 no
C120 C130 O14 102.34(9) yes
C120 C130 H1301 111.2 no
O14 C130 H1301 109.2 no
C120 C130 H1302 110.5 no
O14 C130 H1302 111.1 no
H1301 C130 H1302 112.2 no
C10 O111 C121 107.72(10) yes
O111 C121 C131 103.01(10) yes
O111 C121 H1211 112.8 no
C131 C121 H1211 111.2 no
O111 C121 H1212 106.3 no
C131 C121 H1212 114.0 no
H1211 C121 H1212 109.3 no
C121 C131 O14 102.39(10) yes
C121 C131 H1311 114.5 no
O14 C131 H1311 112.0 no
C121 C131 H1312 107.8 no
O14 C131 H1312 110.2 no
H1311 C131 H1312 109.7 no

loop_
_geom_bond_atom_site_label_1
_geom_bond_atom_site_label_2
_geom_bond_distance
_geom_bond_publ_flag
O1 C2 1.214(3) yes
C2 C3 1.511(3) yes
C2 C7 1.503(3) yes
C3 C4 1.540(3) yes
C3 C16 1.511(3) yes
C3 H31 1.008 no
C4 C5 1.534(3) yes
C4 C6 1.552(3) yes
C4 C9 1.532(3) yes
C5 H53 0.989 no
C5 H51 0.987 no
C5 H52 0.989 no
C6 C7 1.521(3) yes
C6 C8 1.501(3) yes
C6 H61 0.997 no
C7 C8 1.509(3) yes
C7 H71 0.990 no
C8 H82 1.002 no
C8 H81 0.989 no
C9 C10 1.531(3) yes
C9 H92 0.983 no
C9 H91 0.994 no
C10 O14 1.444(2) yes
C10 C15 1.527(3) yes
C10 O110 1.429(3) yes
C10 O14 1.444(2) yes
C10 C15 1.527(3) yes
C10 O111 1.428(7) yes
O14 C130 1.428(3) yes
O14 C131 1.444(7) yes
C15 C16 1.542(3) yes
C15 H151 0.996 no
C15 H152 1.000 no
C16 H162 0.996 no
C16 H161 0.997 no
O110 C120 1.416(3) yes
C120 C130 1.516(3) yes
C120 H1202 0.990 no
C120 H1201 0.979 no
C130 H1301 0.998 no
C130 H1302 1.004 no
O111 C121 1.420(6) yes
C121 C131 1.516(6) yes
C121 H1211 0.972 no
C121 H1212 0.976 no
C131 H1311 0.974 no
C131 H1312 0.982 no

loop_
_geom_hbond_atom_site_label_D
_geom_hbond_atom_site_label_H
_geom_hbond_atom_site_label_A
_geom_hbond_site_symmetry_A
_geom_hbond_angle_DHA
_geom_hbond_distance_DH
_geom_hbond_distance_HA
_geom_hbond_distance_DA
_geom_hbond_publ_flag
C5 H51 O110 . 133 0.99 2.26 3.025(5) yes
C5 H51 O111 . 133 0.99 2.26 3.019(5) yes
C6 H61 O1 1_455 157 1.00 2.50 3.435(5) yes
C7 H71 O14 2_775 162 0.99 2.47 3.424(5) yes
